data_7155344
loop_
_publ_author_name
'Zhang, Chenxi'
'Wang, Chengcheng'
'Wang, Zihao'
'Tanabe, Genzoh'
'Muraoka, Osamu'
'Lin, Aijun'
'Xu, Jinyi'
'Wu, Xiaoming'
'Wu, Liang'
'Xie, Weijia'

_publ_section_title
;
 Total synthesis, structural elucidation and anti-inflammatory activity
 evaluation of 2-deoxy-3,6-anhydro hexofuranoside derivatives isolated
 from Sauropus rostratus.
;
_journal_issue 46
_journal_name_full 'Organic &amp; biomolecular chemistry'
_journal_page_first 10906
_journal_page_last 10913
_journal_paper_doi 10.1039/c6ob02207c
_journal_volume 14
_journal_year 2016
_chemical_absolute_configuration ad
_chemical_formula_sum 'C10 H18 O5'
_chemical_formula_weight 218.24
_chemical_melting_point 350.6(5)
_chemical_name_systematic 'Butyl 2-deoxy-3,6-anhydro-beta-D-arabinohexofuranoside'
_space_group_IT_number 19
_symmetry_cell_setting orthorhombic
_symmetry_space_group_name_Hall 'P 2ac 2ab'
_symmetry_space_group_name_H-M 'P 21 21 21'
_atom_sites_solution_hydrogens geom
_atom_sites_solution_primary direct
_atom_sites_solution_secondary difmap
_audit_creation_method SHELXL-97
_audit_update_record
;
2015-08-19 deposited with the CCDC.
2016-10-27 downloaded from the CCDC.
;
_cell_angle_alpha 90.00
_cell_angle_beta 90.00
_cell_angle_gamma 90.00
_cell_formula_units_Z 4
_cell_length_a 5.3124(4)
_cell_length_b 7.0459(8)
_cell_length_c 29.215(2)
_cell_measurement_reflns_used 3701
_cell_measurement_temperature 296(2)
_cell_measurement_theta_max 67.44
_cell_measurement_theta_min 3.03
_cell_volume 1093.54(17)
_computing_cell_refinement 'Bruker SAINT'
_computing_data_collection 'Bruker APEX2'
_computing_data_reduction 'Bruker SAINT'
_computing_molecular_graphics 'Bruker SHELXTL'
_computing_publication_material 'Bruker SHELXTL'
_computing_structure_refinement 'SHELXL-97 (Sheldrick, 1997)'
_computing_structure_solution 'SHELXS-97 (Sheldrick, 1990)'
_diffrn_ambient_temperature 296(2)
_diffrn_measured_fraction_theta_full 0.971
_diffrn_measured_fraction_theta_max 0.971
_diffrn_measurement_device_type 'Bruker APEX-II CCD'
_diffrn_measurement_method '\f and \w scans'
_diffrn_radiation_monochromator graphite
_diffrn_radiation_source 'fine-focus sealed tube'
_diffrn_radiation_type CuK\a
_diffrn_radiation_wavelength 1.54178
_diffrn_reflns_av_R_equivalents 0.0419
_diffrn_reflns_av_sigmaI/netI 0.0475
_diffrn_reflns_limit_h_max 6
_diffrn_reflns_limit_h_min -4
_diffrn_reflns_limit_k_max 8
_diffrn_reflns_limit_k_min -8
_diffrn_reflns_limit_l_max 32
_diffrn_reflns_limit_l_min -34
_diffrn_reflns_number 3856
_diffrn_reflns_theta_full 64.99
_diffrn_reflns_theta_max 64.99
_diffrn_reflns_theta_min 3.03
_exptl_absorpt_coefficient_mu 0.889
_exptl_absorpt_correction_T_max 0.8284
_exptl_absorpt_correction_T_min 0.7889
_exptl_absorpt_correction_type multi-scan
_exptl_absorpt_process_details sadabs
_exptl_crystal_colour colorless
_exptl_crystal_density_diffrn 1.326
_exptl_crystal_density_method 'not measured'
_exptl_crystal_description block
_exptl_crystal_F_000 472
_exptl_crystal_recrystallization_method 'Re-crystallisation from solvent: Hexane/AcOEt = 6/1'
_exptl_crystal_size_max 0.28
_exptl_crystal_size_mid 0.26
_exptl_crystal_size_min 0.22
_refine_diff_density_max 0.576
_refine_diff_density_min -0.367
_refine_diff_density_rms 0.096
_refine_ls_abs_structure_details 'Flack H D (1983), Acta Cryst. A39, 876-881'
_refine_ls_abs_structure_Flack 0.1(4)
_refine_ls_extinction_coef 0.118(9)
_refine_ls_extinction_expression Fc^*^=kFc[1+0.001xFc^2^\l^3^/sin(2\q)]^-1/4^
_refine_ls_extinction_method SHELXL
_refine_ls_goodness_of_fit_ref 1.107
_refine_ls_hydrogen_treatment mixed
_refine_ls_matrix_type full
_refine_ls_number_parameters 140
_refine_ls_number_reflns 1716
_refine_ls_number_restraints 18
_refine_ls_restrained_S_all 1.134
_refine_ls_R_factor_all 0.0602
_refine_ls_R_factor_gt 0.0600
_refine_ls_shift/su_max 0.000
_refine_ls_shift/su_mean 0.000
_refine_ls_structure_factor_coef Fsqd
_refine_ls_weighting_details 'calc w=1/[\s^2^(Fo^2^)+(0.0894P)^2^+1.1362P] where P=(Fo^2^+2Fc^2^)/3'
_refine_ls_weighting_scheme calc
_refine_ls_wR_factor_gt 0.1604
_refine_ls_wR_factor_ref 0.1604
_reflns_number_gt 1712
_reflns_number_total 1716
_reflns_threshold_expression >2sigma(I)
_cod_data_source_file c6ob02207c2.cif
_cod_data_source_block 1
_cod_depositor_comments
;
The following automatic conversions were performed:

'_chemical_melting_point' value '350.15-351.15' was changed to
'350.6(5)' - the average value was taken and precision was estimated.

'_symmetry_cell_setting' value 'Orthorhombic' changed to
'orthorhombic' according to
/usr/data/users/saulius/crontab/automatic-downloads/rss-feeds/RSC/lib/dictionaries/cif_core.dic
dictionary named 'cif_core.dic' version 2.4.2 from 2011-04-26.

Automatic conversion script
Id: cif_fix_values 4268 2015-11-12 08:31:59Z antanas 

 Adding full bibliography for 7155344.cif.
;
_cod_original_cell_volume 1093.53(17)
_cod_original_sg_symbol_H-M 'P2(1)2(1)2(1) '
_cod_database_code 7155344

loop_
_symmetry_equiv_pos_as_xyz
'x, y, z'
'-x+1/2, -y, z+1/2'
'-x, y+1/2, -z+1/2'
'x+1/2, -y+1/2, -z'

loop_
_atom_site_label
_atom_site_type_symbol
_atom_site_fract_x
_atom_site_fract_y
_atom_site_fract_z
_atom_site_U_iso_or_equiv
_atom_site_adp_type
_atom_site_occupancy
_atom_site_symmetry_multiplicity
_atom_site_calc_flag
_atom_site_refinement_flags
C1 C 0.2257(7) -0.3050(4) 0.06859(11) 0.0231(8) Uani 1 1 d .
H1 H 0.3157 -0.3976 0.0497 0.028 Uiso 1 1 calc R
C2 C 0.3807(7) -0.2697(5) 0.11160(12) 0.0256(8) Uani 1 1 d .
H2A H 0.2782 -0.2111 0.1352 0.031 Uiso 1 1 calc R
H2B H 0.4480 -0.3880 0.1234 0.031 Uiso 1 1 calc R
C3 C 0.5089(6) -0.0453(4) 0.05651(10) 0.0182(7) Uani 1 1 d .
H3 H 0.6268 -0.0702 0.0314 0.022 Uiso 1 1 calc R
C4 C 0.2428(6) -0.1121(4) 0.04509(10) 0.0186(8) Uani 1 1 d .
H4 H 0.2156 -0.1218 0.0120 0.022 Uiso 1 1 calc R
C5 C 0.2138(6) 0.1758(4) 0.08601(10) 0.0188(7) Uani 1 1 d .
H5 H 0.1340 0.2973 0.0785 0.023 Uiso 1 1 calc R
C6 C 0.4735(6) 0.1660(4) 0.06479(10) 0.0188(7) Uani 1 1 d .
H6 H 0.6039 0.2195 0.0847 0.023 Uiso 1 1 calc R
C7 C 0.0103(7) 0.1899(5) 0.15819(12) 0.0281(8) Uani 1 1 d .
H7A H -0.1170 0.0986 0.1491 0.034 Uiso 1 1 calc R
H7B H -0.0531 0.3164 0.1520 0.034 Uiso 1 1 calc R
C8 C 0.0696(9) 0.1684(10) 0.20842(14) 0.0580(15) Uani 1 1 d U
H8A H -0.0831 0.1941 0.2255 0.070 Uiso 1 1 calc R
H8B H 0.1138 0.0368 0.2139 0.070 Uiso 1 1 calc R
C9 C 0.2662(12) 0.2848(10) 0.22691(18) 0.0651(15) Uani 1 1 d U
H9A H 0.2186 0.4173 0.2243 0.078 Uiso 1 1 calc R
H9B H 0.4189 0.2659 0.2093 0.078 Uiso 1 1 calc R
C10 C 0.3177(14) 0.2369(14) 0.27766(18) 0.086(2) Uani 1 1 d U
H10A H 0.1628 0.2421 0.2946 0.129 Uiso 1 1 calc R
H10B H 0.4344 0.3272 0.2901 0.129 Uiso 1 1 calc R
H10C H 0.3877 0.1117 0.2799 0.129 Uiso 1 1 calc R
O1 O -0.0190(5) -0.3732(3) 0.07592(9) 0.0284(7) Uani 1 1 d .
H1A H -0.1082 -0.2869 0.0855 0.043 Uiso 1 1 calc R
O2 O 0.5796(4) -0.1457(3) 0.09813(8) 0.0221(6) Uani 1 1 d .
O3 O 0.4578(4) 0.2607(3) 0.02189(7) 0.0231(6) Uani 1 1 d .
H3A H 0.5925 0.2508 0.0084 0.035 Uiso 1 1 calc R
O4 O 0.0756(4) 0.0234(3) 0.06595(7) 0.0193(6) Uani 1 1 d .
O5 O 0.2381(4) 0.1577(4) 0.13325(7) 0.0251(6) Uani 1 1 d .

loop_
_atom_site_aniso_label
_atom_site_aniso_U_11
_atom_site_aniso_U_22
_atom_site_aniso_U_33
_atom_site_aniso_U_23
_atom_site_aniso_U_13
_atom_site_aniso_U_12
C1 0.0211(17) 0.0164(16) 0.0317(17) -0.0014(13) 0.0039(15) 0.0040(13)
C2 0.0238(17) 0.0234(16) 0.0295(17) 0.0066(15) 0.0019(14) 0.0044(14)
C3 0.0160(17) 0.0202(15) 0.0185(14) 0.0005(12) 0.0000(11) -0.0004(13)
C4 0.0186(17) 0.0176(16) 0.0195(14) -0.0029(12) -0.0012(12) 0.0009(13)
C5 0.0193(16) 0.0156(15) 0.0215(15) -0.0014(12) -0.0008(13) -0.0011(13)
C6 0.0208(16) 0.0182(15) 0.0175(14) 0.0002(12) 0.0015(13) -0.0020(13)
C7 0.0230(18) 0.0379(19) 0.0235(16) -0.0033(14) 0.0061(14) 0.0003(16)
C8 0.038(2) 0.106(4) 0.030(2) -0.010(2) 0.0038(18) 0.008(3)
C9 0.057(3) 0.081(4) 0.057(3) -0.015(3) 0.004(3) 0.002(3)
C10 0.072(4) 0.143(6) 0.042(3) -0.019(3) -0.009(3) 0.015(4)
O1 0.0195(12) 0.0162(11) 0.0496(16) -0.0003(10) 0.0051(11) -0.0004(10)
O2 0.0197(12) 0.0224(11) 0.0241(11) 0.0066(9) -0.0025(9) 0.0014(10)
O3 0.0234(12) 0.0248(12) 0.0212(11) 0.0059(9) 0.0011(10) -0.0018(10)
O4 0.0158(11) 0.0174(11) 0.0248(11) -0.0002(9) 0.0001(9) 0.0006(9)
O5 0.0204(12) 0.0375(14) 0.0175(11) -0.0031(10) 0.0012(9) 0.0022(11)

loop_
_atom_type_symbol
_atom_type_description
_atom_type_scat_dispersion_real
_atom_type_scat_dispersion_imag
_atom_type_scat_source
C C 0.0181 0.0091 'International Tables Vol C Tables 4.2.6.8 and 6.1.1.4'
H H 0.0000 0.0000 'International Tables Vol C Tables 4.2.6.8 and 6.1.1.4'
O O 0.0492 0.0322 'International Tables Vol C Tables 4.2.6.8 and 6.1.1.4'

loop_
_geom_angle_atom_site_label_1
_geom_angle_atom_site_label_2
_geom_angle_atom_site_label_3
_geom_angle
O1 C1 C2 115.5(3)
O1 C1 C4 115.4(3)
C2 C1 C4 101.2(3)
O1 C1 H1 108.1
C2 C1 H1 108.1
C4 C1 H1 108.1
O2 C2 C1 105.8(3)
O2 C2 H2A 110.6
C1 C2 H2A 110.6
O2 C2 H2B 110.6
C1 C2 H2B 110.6
H2A C2 H2B 108.7
O2 C3 C6 112.0(3)
O2 C3 C4 105.8(2)
C6 C3 C4 102.8(3)
O2 C3 H3 111.9
C6 C3 H3 111.9
C4 C3 H3 111.9
O4 C4 C1 111.3(2)
O4 C4 C3 105.9(2)
C1 C4 C3 103.4(3)
O4 C4 H4 111.9
C1 C4 H4 111.9
C3 C4 H4 111.9
O5 C5 O4 112.7(3)
O5 C5 C6 108.5(3)
O4 C5 C6 105.5(2)
O5 C5 H5 110.0
O4 C5 H5 110.0
C6 C5 H5 110.0
O3 C6 C5 106.6(3)
O3 C6 C3 109.1(2)
C5 C6 C3 102.9(3)
O3 C6 H6 112.6
C5 C6 H6 112.6
C3 C6 H6 112.6
O5 C7 C8 107.6(3)
O5 C7 H7A 110.2
C8 C7 H7A 110.2
O5 C7 H7B 110.2
C8 C7 H7B 110.2
H7A C7 H7B 108.5
C9 C8 C7 117.5(5)
C9 C8 H8A 107.9
C7 C8 H8A 107.9
C9 C8 H8B 107.9
C7 C8 H8B 107.9
H8A C8 H8B 107.2
C8 C9 C10 111.4(6)
C8 C9 H9A 109.3
C10 C9 H9A 109.3
C8 C9 H9B 109.3
C10 C9 H9B 109.3
H9A C9 H9B 108.0
C9 C10 H10A 109.5
C9 C10 H10B 109.5
H10A C10 H10B 109.5
C9 C10 H10C 109.5
H10A C10 H10C 109.5
H10B C10 H10C 109.5
C1 O1 H1A 109.5
C2 O2 C3 109.7(2)
C6 O3 H3A 109.5
C5 O4 C4 110.8(2)
C5 O5 C7 114.3(2)

loop_
_geom_bond_atom_site_label_1
_geom_bond_atom_site_label_2
_geom_bond_distance
C1 O1 1.403(4)
C1 C2 1.523(5)
C1 C4 1.525(4)
C1 H1 0.9800
C2 O2 1.426(4)
C2 H2A 0.9700
C2 H2B 0.9700
C3 O2 1.456(4)
C3 C6 1.520(4)
C3 C4 1.527(5)
C3 H3 0.9800
C4 O4 1.440(4)
C4 H4 0.9800
C5 O5 1.392(4)
C5 O4 1.426(4)
C5 C6 1.514(4)
C5 H5 0.9800
C6 O3 1.422(4)
C6 H6 0.9800
C7 O5 1.431(4)
C7 C8 1.508(5)
C7 H7A 0.9700
C7 H7B 0.9700
C8 C9 1.434(8)
C8 H8A 0.9700
C8 H8B 0.9700
C9 C10 1.545(7)
C9 H9A 0.9700
C9 H9B 0.9700
C10 H10A 0.9600
C10 H10B 0.9600
C10 H10C 0.9600
O1 H1A 0.8200
O3 H3A 0.8200

loop_
_geom_torsion_atom_site_label_1
_geom_torsion_atom_site_label_2
_geom_torsion_atom_site_label_3
_geom_torsion_atom_site_label_4
_geom_torsion
O1 C1 C2 O2 -161.1(2)
C4 C1 C2 O2 -35.7(3)
O1 C1 C4 O4 47.8(4)
C2 C1 C4 O4 -77.7(3)
O1 C1 C4 C3 161.1(3)
C2 C1 C4 C3 35.6(3)
O2 C3 C4 O4 93.3(3)
C6 C3 C4 O4 -24.3(3)
O2 C3 C4 C1 -23.9(3)
C6 C3 C4 C1 -141.5(2)
O5 C5 C6 O3 -156.2(2)
O4 C5 C6 O3 82.8(3)
O5 C5 C6 C3 89.1(3)
O4 C5 C6 C3 -31.9(3)
O2 C3 C6 O3 167.8(2)
C4 C3 C6 O3 -79.1(3)
O2 C3 C6 C5 -79.3(3)
C4 C3 C6 C5 33.8(3)
O5 C7 C8 C9 56.0(6)
C7 C8 C9 C10 -176.0(5)
C1 C2 O2 C3 21.8(3)
C6 C3 O2 C2 112.8(3)
C4 C3 O2 C2 1.5(3)
O5 C5 O4 C4 -101.0(3)
C6 C5 O4 C4 17.2(3)
C1 C4 O4 C5 116.4(3)
C3 C4 O4 C5 4.7(3)
O4 C5 O5 C7 -71.6(3)
C6 C5 O5 C7 172.0(3)
C8 C7 O5 C5 -179.0(3)
